data_4110097
loop_
_publ_author_name
'Vardhineedi Sriramurthy'
'Gregg A. Barcan'
'Ohyun Kwon'

_publ_section_title
;
 Bisphosphine-Catalyzed Mixed Double-Michael Reactions: Asymmetric
 Synthesis of Oxazolidines, Thiazolidines, and Pyrrolidines
;
_journal_name_full 'Journal of the American Chemical Society'
_journal_page_first 12928
_journal_page_last 12929
_journal_paper_doi 10.1021/ja073754n
_journal_volume 129
_journal_year 2007
_chemical_absolute_configuration unk
_chemical_formula_moiety 'C16 H23 N O5 S'
_chemical_formula_sum 'C16 H23 N O5 S'
_chemical_formula_weight 341.41
_chemical_name_systematic
; 
 ? 
;
_space_group_IT_number 4
_symmetry_cell_setting monoclinic
_symmetry_space_group_name_Hall 'P 2yb'
_symmetry_space_group_name_H-M 'P 1 21 1'
_atom_sites_solution_hydrogens geom
_atom_sites_solution_primary direct
_atom_sites_solution_secondary difmap
_audit_creation_method SHELXL-97
_cell_angle_alpha 90.00
_cell_angle_beta 97.912(5)
_cell_angle_gamma 90.00
_cell_formula_units_Z 2
_cell_length_a 8.149(4)
_cell_length_b 9.248(4)
_cell_length_c 11.916(5)
_cell_measurement_temperature 298(2)
_cell_volume 889.5(7)
_computing_cell_refinement 'Bruker XSCANS'
_computing_data_collection 'Bruker XSCANS'
_computing_data_reduction 'Bruker SHELXTL'
_computing_molecular_graphics 'Bruker SHELXTL'
_computing_publication_material 'Bruker SHELXTL'
_computing_structure_refinement 'SHELXL-97 (Sheldrick, 1997)'
_computing_structure_solution 'SHELXS-97 (Sheldrick, 1990)'
_diffrn_ambient_temperature 298(2)
_diffrn_measured_fraction_theta_full 0.992
_diffrn_measured_fraction_theta_max 0.939
_diffrn_measurement_device_type 'CCD area detector'
_diffrn_measurement_method '\w and phi scans'
_diffrn_radiation_monochromator graphite
_diffrn_radiation_source 'fine-focus sealed tube'
_diffrn_radiation_type MoK\a
_diffrn_radiation_wavelength 0.71073
_diffrn_reflns_av_R_equivalents 0.0291
_diffrn_reflns_av_sigmaI/netI 0.0404
_diffrn_reflns_limit_h_max 11
_diffrn_reflns_limit_h_min -11
_diffrn_reflns_limit_k_max 12
_diffrn_reflns_limit_k_min -13
_diffrn_reflns_limit_l_max 16
_diffrn_reflns_limit_l_min -16
_diffrn_reflns_number 8582
_diffrn_reflns_theta_full 29.00
_diffrn_reflns_theta_max 30.55
_diffrn_reflns_theta_min 3.93
_exptl_absorpt_coefficient_mu 0.205
_exptl_absorpt_correction_T_max 0.9898
_exptl_absorpt_correction_T_min 0.8688
_exptl_absorpt_correction_type multi-scan
_exptl_absorpt_process_details 'Sadabs (Bruker)'
_exptl_crystal_colour colorless
_exptl_crystal_density_diffrn 1.275
_exptl_crystal_description platelet
_exptl_crystal_F_000 364
_exptl_crystal_size_max 0.60
_exptl_crystal_size_mid 0.20
_exptl_crystal_size_min 0.05
_refine_diff_density_max 0.291
_refine_diff_density_min -0.258
_refine_diff_density_rms 0.043
_refine_ls_abs_structure_details 'Flack H D (1983), Acta Cryst. A39, 876-881'
_refine_ls_abs_structure_Flack -0.02(5)
_refine_ls_extinction_method none
_refine_ls_goodness_of_fit_ref 1.037
_refine_ls_hydrogen_treatment constr
_refine_ls_matrix_type full
_refine_ls_number_parameters 212
_refine_ls_number_reflns 4871
_refine_ls_number_restraints 271
_refine_ls_restrained_S_all 1.009
_refine_ls_R_factor_all 0.0359
_refine_ls_R_factor_gt 0.0328
_refine_ls_shift/su_max 0.002
_refine_ls_shift/su_mean 0.000
_refine_ls_structure_factor_coef Fsqd
_refine_ls_weighting_details 'calc w=1/[\s^2^(Fo^2^)+(0.0536P)^2^+0.0644P] where P=(Fo^2^+2Fc^2^)/3'
_refine_ls_weighting_scheme calc
_refine_ls_wR_factor_gt 0.0853
_refine_ls_wR_factor_ref 0.0886
_reflns_number_gt 4580
_reflns_number_total 4871
_reflns_threshold_expression >2sigma(I)
_cod_data_source_file ja073754nsi20070524_095736.cif
_cod_data_source_block kw107bs
_cod_original_sg_symbol_H-M 'P 21'
_cod_database_code 4110097

loop_
_symmetry_equiv_pos_as_xyz
'x, y, z'
'-x, y+1/2, -z'

loop_
_atom_site_label
_atom_site_type_symbol
_atom_site_fract_x
_atom_site_fract_y
_atom_site_fract_z
_atom_site_U_iso_or_equiv
_atom_site_adp_type
_atom_site_occupancy
_atom_site_symmetry_multiplicity
_atom_site_calc_flag
_atom_site_refinement_flags
S1 S 1.01772(3) 0.29897(3) 0.45385(2) 0.02032(7) Uani 1 1 d U
O1 O 1.12782(12) 0.18285(10) 0.43665(9) 0.0276(2) Uani 1 1 d U
O2 O 1.08590(12) 0.43501(10) 0.49478(9) 0.0255(2) Uani 1 1 d U
O3 O 0.87326(13) 0.21083(11) 0.77440(8) 0.0274(2) Uani 1 1 d U
O4 O 1.14979(15) 0.13544(13) 1.08708(9) 0.0355(2) Uani 1 1 d U
O5 O 1.19891(14) 0.37292(13) 1.10619(9) 0.0323(2) Uani 1 1 d U
N1 N 0.90212(13) 0.24094(12) 0.54169(9) 0.0206(2) Uani 1 1 d U
H1N H 0.9023 0.1496 0.5554 0.023 Uiso 1 1 calc R
C1 C 0.89295(16) 0.33121(16) 0.32402(11) 0.0263(3) Uani 1 1 d U
C2 C 0.8570(2) 0.2166(2) 0.25019(15) 0.0408(4) Uani 1 1 d U
H2 H 0.8995 0.1250 0.2690 0.045 Uiso 1 1 calc R
C3 C 0.7572(2) 0.2394(3) 0.14826(16) 0.0505(5) Uani 1 1 d U
H3 H 0.7336 0.1628 0.0981 0.056 Uiso 1 1 calc R
C4 C 0.6920(2) 0.3744(3) 0.11978(14) 0.0491(5) Uani 1 1 d U
C5 C 0.7267(2) 0.4865(2) 0.19548(17) 0.0505(5) Uani 1 1 d U
H5 H 0.6815 0.5772 0.1774 0.056 Uiso 1 1 calc R
C6 C 0.82750(19) 0.46719(19) 0.29786(14) 0.0362(3) Uani 1 1 d U
H6 H 0.8507 0.5439 0.3480 0.040 Uiso 1 1 calc R
C7 C 0.5851(3) 0.3972(4) 0.00764(18) 0.0718(9) Uani 1 1 d U
H7A H 0.5579 0.3052 -0.0275 0.086 Uiso 1 1 calc R
H7B H 0.6441 0.4546 -0.0407 0.086 Uiso 1 1 calc R
H7C H 0.4851 0.4462 0.0196 0.086 Uiso 1 1 calc R
C8 C 0.61916(16) 0.27342(16) 0.58688(11) 0.0270(3) Uani 1 1 d U
H8 H 0.6249 0.1720 0.6109 0.032 Uiso 1 1 calc R
C9 C 0.79535(15) 0.33390(13) 0.60072(10) 0.0209(2) Uani 1 1 d U
H9 H 0.7912 0.4295 0.5650 0.023 Uiso 1 1 calc R
C10 C 0.87602(18) 0.35084(15) 0.72214(11) 0.0256(3) Uani 1 1 d U
H10A H 0.9892 0.3845 0.7246 0.031 Uiso 1 1 calc R
H10B H 0.8154 0.4203 0.7615 0.031 Uiso 1 1 calc R
C11 C 0.96143(17) 0.19607(16) 0.87704(11) 0.0261(3) Uani 1 1 d U
H11 H 0.9687 0.1029 0.9067 0.029 Uiso 1 1 calc R
C12 C 1.03985(15) 0.2985(2) 0.94174(10) 0.0262(2) Uani 1 1 d U
H12 H 1.0358 0.3946 0.9184 0.029 Uiso 1 1 calc R
C13 C 1.13256(17) 0.25641(16) 1.05048(12) 0.0270(3) Uani 1 1 d U
C14 C 1.2942(2) 0.3445(2) 1.21463(13) 0.0372(4) Uani 1 1 d U
H14A H 1.2303 0.2861 1.2592 0.045 Uiso 1 1 calc R
H14B H 1.3221 0.4343 1.2530 0.045 Uiso 1 1 calc R
H14C H 1.3940 0.2942 1.2041 0.045 Uiso 1 1 calc R
C15 C 0.5114(2) 0.3545(3) 0.66028(15) 0.0457(4) Uani 1 1 d U
H15A H 0.5165 0.4563 0.6453 0.055 Uiso 1 1 calc R
H15B H 0.5507 0.3365 0.7387 0.055 Uiso 1 1 calc R
H15C H 0.3989 0.3219 0.6432 0.055 Uiso 1 1 calc R
C16 C 0.54117(18) 0.2791(3) 0.46368(12) 0.0408(4) Uani 1 1 d U
H16A H 0.4316 0.2390 0.4565 0.049 Uiso 1 1 calc R
H16B H 0.6074 0.2242 0.4183 0.049 Uiso 1 1 calc R
H16C H 0.5353 0.3777 0.4383 0.049 Uiso 1 1 calc R

loop_
_atom_site_aniso_label
_atom_site_aniso_U_11
_atom_site_aniso_U_22
_atom_site_aniso_U_33
_atom_site_aniso_U_23
_atom_site_aniso_U_13
_atom_site_aniso_U_12
S1 0.02288(12) 0.01462(12) 0.02454(13) 0.00214(11) 0.00716(9) 0.00015(11)
O1 0.0276(4) 0.0188(5) 0.0392(6) 0.0027(4) 0.0141(4) 0.0035(3)
O2 0.0280(4) 0.0153(4) 0.0334(5) 0.0024(4) 0.0052(4) -0.0029(3)
O3 0.0400(5) 0.0204(5) 0.0209(4) 0.0021(4) 0.0015(4) -0.0042(4)
O4 0.0489(6) 0.0311(6) 0.0257(5) 0.0037(4) 0.0024(4) 0.0065(5)
O5 0.0386(5) 0.0332(6) 0.0235(5) -0.0021(4) -0.0013(4) 0.0009(4)
N1 0.0271(5) 0.0123(4) 0.0236(5) 0.0010(4) 0.0079(4) 0.0002(4)
C1 0.0268(5) 0.0334(8) 0.0199(5) 0.0029(5) 0.0076(4) -0.0021(5)
C2 0.0382(8) 0.0481(10) 0.0371(8) -0.0160(7) 0.0082(6) 0.0083(7)
C3 0.0394(8) 0.0814(15) 0.0323(8) -0.0198(9) 0.0099(7) -0.0015(9)
C4 0.0320(8) 0.0890(16) 0.0266(8) 0.0156(9) 0.0056(6) -0.0154(9)
C5 0.0422(9) 0.0542(12) 0.0511(11) 0.0290(9) -0.0081(8) -0.0163(8)
C6 0.0365(7) 0.0308(8) 0.0390(8) 0.0129(6) -0.0028(6) -0.0082(6)
C7 0.0498(11) 0.128(2) 0.0339(10) 0.0263(13) -0.0061(8) -0.0298(14)
C8 0.0266(5) 0.0320(8) 0.0232(6) 0.0025(5) 0.0057(4) -0.0008(5)
C9 0.0276(5) 0.0155(6) 0.0208(5) 0.0012(4) 0.0077(4) 0.0021(4)
C10 0.0362(7) 0.0179(5) 0.0229(6) -0.0005(5) 0.0045(5) -0.0008(5)
C11 0.0342(6) 0.0230(6) 0.0222(6) 0.0026(5) 0.0074(5) 0.0006(5)
C12 0.0331(6) 0.0246(6) 0.0215(5) 0.0001(6) 0.0055(4) 0.0023(6)
C13 0.0309(6) 0.0301(7) 0.0212(6) -0.0005(5) 0.0084(5) 0.0039(5)
C14 0.0373(7) 0.0499(10) 0.0231(7) -0.0013(6) -0.0010(5) -0.0011(7)
C15 0.0365(8) 0.0667(12) 0.0365(8) -0.0009(8) 0.0149(7) 0.0091(8)
C16 0.0290(6) 0.0673(14) 0.0258(7) 0.0022(7) 0.0028(5) -0.0078(8)

loop_
_atom_type_symbol
_atom_type_description
_atom_type_scat_dispersion_real
_atom_type_scat_dispersion_imag
_atom_type_scat_source
C C 0.0033 0.0016 'International Tables Vol C Tables 4.2.6.8 and 6.1.1.4'
H H 0.0000 0.0000 'International Tables Vol C Tables 4.2.6.8 and 6.1.1.4'
N N 0.0061 0.0033 'International Tables Vol C Tables 4.2.6.8 and 6.1.1.4'
O O 0.0106 0.0060 'International Tables Vol C Tables 4.2.6.8 and 6.1.1.4'
S S 0.1246 0.1234 'International Tables Vol C Tables 4.2.6.8 and 6.1.1.4'

loop_
_geom_angle_atom_site_label_1
_geom_angle_atom_site_label_2
_geom_angle_atom_site_label_3
_geom_angle
O1 S1 O2 119.06(7)
O1 S1 N1 106.26(6)
O2 S1 N1 107.96(6)
O1 S1 C1 107.42(7)
O2 S1 C1 107.52(7)
N1 S1 C1 108.23(7)
C11 O3 C10 116.70(11)
C13 O5 C14 115.45(13)
C9 N1 S1 124.02(9)
C9 N1 H1N 118.0
S1 N1 H1N 118.0
C2 C1 C6 120.77(14)
C2 C1 S1 118.46(12)
C6 C1 S1 120.73(11)
C3 C2 C1 119.30(19)
C3 C2 H2 120.4
C1 C2 H2 120.4
C4 C3 C2 120.96(18)
C4 C3 H3 119.5
C2 C3 H3 119.5
C5 C4 C3 118.80(15)
C5 C4 C7 121.2(2)
C3 C4 C7 120.0(2)
C4 C5 C6 121.6(2)
C4 C5 H5 119.2
C6 C5 H5 119.2
C1 C6 C5 118.58(18)
C1 C6 H6 120.7
C5 C6 H6 120.7
C4 C7 H7A 109.5
C4 C7 H7B 109.5
H7A C7 H7B 109.5
C4 C7 H7C 109.5
H7A C7 H7C 109.5
H7B C7 H7C 109.5
C16 C8 C15 109.95(13)
C16 C8 C9 110.71(11)
C15 C8 C9 111.48(13)
C16 C8 H8 108.2
C15 C8 H8 108.2
C9 C8 H8 108.2
N1 C9 C10 108.09(10)
N1 C9 C8 110.09(11)
C10 C9 C8 114.78(11)
N1 C9 H9 107.9
C10 C9 H9 107.9
C8 C9 H9 107.9
O3 C10 C9 106.87(11)
O3 C10 H10A 110.3
C9 C10 H10A 110.3
O3 C10 H10B 110.3
C9 C10 H10B 110.3
H10A C10 H10B 108.6
C12 C11 O3 127.80(14)
C12 C11 H11 116.1
O3 C11 H11 116.1
C11 C12 C13 118.26(16)
C11 C12 H12 120.9
C13 C12 H12 120.9
O4 C13 O5 123.34(13)
O4 C13 C12 126.21(14)
O5 C13 C12 110.45(13)
O5 C14 H14A 109.5
O5 C14 H14B 109.5
H14A C14 H14B 109.5
O5 C14 H14C 109.5
H14A C14 H14C 109.5
H14B C14 H14C 109.5
C8 C15 H15A 109.5
C8 C15 H15B 109.5
H15A C15 H15B 109.5
C8 C15 H15C 109.5
H15A C15 H15C 109.5
H15B C15 H15C 109.5
C8 C16 H16A 109.5
C8 C16 H16B 109.5
H16A C16 H16B 109.5
C8 C16 H16C 109.5
H16A C16 H16C 109.5
H16B C16 H16C 109.5

loop_
_geom_bond_atom_site_label_1
_geom_bond_atom_site_label_2
_geom_bond_distance
S1 O1 1.4321(11)
S1 O2 1.4334(11)
S1 N1 1.5945(12)
S1 C1 1.7559(15)
O3 C11 1.3375(17)
O3 C10 1.4383(18)
O4 C13 1.2019(19)
O5 C13 1.3399(19)
O5 C14 1.4373(18)
N1 C9 1.4694(16)
N1 H1N 0.8600
C1 C2 1.383(2)
C1 C6 1.385(2)
C2 C3 1.382(3)
C2 H2 0.9300
C3 C4 1.380(4)
C3 H3 0.9300
C4 C5 1.378(3)
C4 C7 1.506(3)
C5 C6 1.385(2)
C5 H5 0.9300
C6 H6 0.9300
C7 H7A 0.9600
C7 H7B 0.9600
C7 H7C 0.9600
C8 C16 1.5182(19)
C8 C15 1.520(2)
C8 C9 1.5284(19)
C8 H8 0.9800
C9 C10 1.5128(19)
C9 H9 0.9800
C10 H10A 0.9700
C10 H10B 0.9700
C11 C12 1.329(2)
C11 H11 0.9300
C12 C13 1.4601(19)
C12 H12 0.9300
C14 H14A 0.9600
C14 H14B 0.9600
C14 H14C 0.9600
C15 H15A 0.9600
C15 H15B 0.9600
C15 H15C 0.9600
C16 H16A 0.9600
C16 H16B 0.9600
C16 H16C 0.9600

loop_
_geom_torsion_atom_site_label_1
_geom_torsion_atom_site_label_2
_geom_torsion_atom_site_label_3
_geom_torsion_atom_site_label_4
_geom_torsion
O1 S1 N1 C9 166.75(10)
O2 S1 N1 C9 37.97(11)
C1 S1 N1 C9 -78.14(11)
O1 S1 C1 C2 30.00(13)
O2 S1 C1 C2 159.26(12)
N1 S1 C1 C2 -84.35(13)
O1 S1 C1 C6 -152.17(12)
O2 S1 C1 C6 -22.90(13)
N1 S1 C1 C6 93.48(13)
C6 C1 C2 C3 1.3(2)
S1 C1 C2 C3 179.15(13)
C1 C2 C3 C4 -0.6(3)
C2 C3 C4 C5 -0.6(3)
C2 C3 C4 C7 179.31(17)
C3 C4 C5 C6 1.2(3)
C7 C4 C5 C6 -178.74(16)
C2 C1 C6 C5 -0.8(2)
S1 C1 C6 C5 -178.55(12)
C4 C5 C6 C1 -0.5(3)
S1 N1 C9 C10 -104.79(11)
S1 N1 C9 C8 129.12(10)
C16 C8 C9 N1 -65.27(16)
C15 C8 C9 N1 171.99(12)
C16 C8 C9 C10 172.52(13)
C15 C8 C9 C10 49.78(16)
C11 O3 C10 C9 169.91(11)
N1 C9 C10 O3 -66.41(13)
C8 C9 C10 O3 56.88(15)
C10 O3 C11 C12 6.7(2)
O3 C11 C12 C13 -178.48(13)
C14 O5 C13 O4 0.1(2)
C14 O5 C13 C12 -179.67(11)
C11 C12 C13 O4 2.3(2)
C11 C12 C13 O5 -177.91(12)
